data_4335482
loop_
_publ_author_name
'Peter Comba'
'Sebastian Hunoldt'
'Michael Morgen'
'Jens Pietzsch'
'Holger Stephan'
'Hubert Wadepohl'

_publ_section_title
;
 Optimization of Pentadentate Bispidines as Bifunctional Chelators for
 64Cu Positron Emission Tomography (PET)
;
_journal_name_full 'Inorganic Chemistry'
_journal_page_first 8131
_journal_page_last 8143
_journal_paper_doi 10.1021/ic4008685
_journal_volume 52
_journal_year 2013
_chemical_formula_sum 'C31 H39 N5 O10'
_chemical_formula_weight 641.67
_space_group_crystal_system orthorhombic
_space_group_IT_number 61
_space_group_name_Hall '-P 2ac 2ab'
_space_group_name_H-M_alt 'P b c a'
_symmetry_cell_setting orthorhombic
_symmetry_Int_Tables_number 61
_symmetry_space_group_name_Hall '-P 2ac 2ab'
_symmetry_space_group_name_H-M 'P b c a'
_atom_sites_solution_hydrogens difmap
_atom_sites_solution_primary iterative
_atom_sites_solution_secondary difmap
_audit_block_code co_mimo68
_audit_creation_method SHELXL-2012
_audit_update_record 'Fri Oct 26 14:51:58 CEST 2012'
_cell_angle_alpha 90
_cell_angle_beta 90
_cell_angle_gamma 90
_cell_formula_units_Z 8
_cell_length_a 21.953(9)
_cell_length_b 12.135(6)
_cell_length_c 22.342(10)
_cell_measurement_reflns_used 7381
_cell_measurement_temperature 100(2)
_cell_measurement_theta_max 32.06
_cell_measurement_theta_min 2.60
_cell_volume 5952(5)
_computing_cell_refinement
;
SAINT 8.x (Bruker AXS, 1997-2011). Includes estimated systematic errors
 of the unit cell constants from Monte Carlo simulations.
;
_computing_data_collection 'SMART-5.631 (Bruker AXS, 2003)'
_computing_data_reduction 'SAINT 8.x (Bruker AXS, 1997-2011)'
_computing_publication_material 'encif (Wadepohl, 2012); encifer 1.4 (CCDC, 2011)'
_computing_structure_refinement 'SHELXL-2012 (Sheldrick, 2012)'
_computing_structure_solution 'SUPERFLIP (Palatinus, 2007-2009)'
_diffrn_ambient_environment 'perfluoro polyether oil'
_diffrn_ambient_temperature 100(2)
_diffrn_detector 'CCD plate'
_diffrn_detector_area_resol_mean 8.19
_diffrn_detector_type CCD-PXL-KAF2
_diffrn_measured_fraction_theta_full 1.000
_diffrn_measured_fraction_theta_max 0.968
_diffrn_measurement_device 'three-circle diffractometer'
_diffrn_measurement_device_type 'Bruker AXS Smart 1000'
_diffrn_measurement_method '\f- and \w-scans'
_diffrn_measurement_specimen_support 'polyimid foil'
_diffrn_radiation_monochromator graphite
_diffrn_radiation_probe x-ray
_diffrn_radiation_type MoK\a
_diffrn_radiation_wavelength 0.71073
_diffrn_reflns_av_R_equivalents 0.0502
_diffrn_reflns_av_unetI/netI 0.0267
_diffrn_reflns_Laue_measured_fraction_full 1.000
_diffrn_reflns_Laue_measured_fraction_max 0.968
_diffrn_reflns_limit_h_max 32
_diffrn_reflns_limit_h_min -32
_diffrn_reflns_limit_k_max 18
_diffrn_reflns_limit_k_min -18
_diffrn_reflns_limit_l_max 33
_diffrn_reflns_limit_l_min -32
_diffrn_reflns_number 127864
_diffrn_reflns_point_group_measured_fraction_full 1.000
_diffrn_reflns_point_group_measured_fraction_max 0.968
_diffrn_reflns_theta_full 25.242
_diffrn_reflns_theta_max 32.433
_diffrn_reflns_theta_min 1.823
_diffrn_source 'sealed X-Ray tube (Mo)'
_diffrn_source_type 'fine focus tube'
_exptl_absorpt_coefficient_mu 0.108
_exptl_absorpt_correction_T_max 0.8623
_exptl_absorpt_correction_T_min 0.8220
_exptl_absorpt_correction_type multi-scan
_exptl_absorpt_process_details
;
multi-scan from symmetry-related measurements (Blessing 1995)
SADABS (Sheldrick & Bruker AXS, 2004-2008)
;
_exptl_crystal_colour colourless
_exptl_crystal_density_diffrn 1.432
_exptl_crystal_description irregular
_exptl_crystal_F_000 2720
_exptl_crystal_size_max 0.340
_exptl_crystal_size_mid 0.320
_exptl_crystal_size_min 0.180
_refine_diff_density_max 0.577
_refine_diff_density_min -0.268
_refine_diff_density_rms 0.067
_refine_ls_extinction_method none
_refine_ls_goodness_of_fit_ref 1.040
_refine_ls_hydrogen_treatment mixed
_refine_ls_matrix_type full
_refine_ls_number_parameters 490
_refine_ls_number_reflns 10376
_refine_ls_number_restraints 0
_refine_ls_restrained_S_all 1.040
_refine_ls_R_factor_all 0.0648
_refine_ls_R_factor_gt 0.0450
_refine_ls_shift/su_max 0.000
_refine_ls_shift/su_mean 0.000
_refine_ls_structure_factor_coef Fsqd
_refine_ls_weighting_details
;
 w=1/[\s^2^(Fo^2^)+(0.0598P)^2^+2.9494P]
 where P=(Fo^2^+2Fc^2^)/3
;
_refine_ls_weighting_scheme calc
_refine_ls_wR_factor_gt 0.1077
_refine_ls_wR_factor_ref 0.1215
_reflns_Friedel_coverage 0.000
_reflns_number_gt 8098
_reflns_number_total 10376
_reflns_threshold_expression 'I > 2\s(I)'
_cod_data_source_file ic4008685_si_002_2.cif
_cod_data_source_block co_mimo68a
_cod_original_cell_volume 5952(4)
_cod_database_code 4335482
_audit_block_refno 1589
_shelx_space_group_comment
;
The symmetry employed for this shelxl refinement is uniquely defined
by the following loop, which should always be used as a source of
symmetry information in preference to the above space-group names.
They are only intended as comments.
;
_shelx_estimated_absorpt_t_min 0.964
_shelx_estimated_absorpt_t_max 0.981
_shelxl_version_number 2012-6

loop_
_symmetry_equiv_pos_as_xyz
'x, y, z'
'-x+1/2, -y, z+1/2'
'x+1/2, -y+1/2, -z'
'-x, y+1/2, -z+1/2'
'-x, -y, -z'
'x-1/2, y, -z-1/2'
'-x-1/2, y-1/2, z'
'x, -y-1/2, z-1/2'

loop_
_atom_site_label
_atom_site_type_symbol
_atom_site_fract_x
_atom_site_fract_y
_atom_site_fract_z
_atom_site_U_iso_or_equiv
_atom_site_adp_type
_atom_site_occupancy
_atom_site_site_symmetry_order
_atom_site_calc_flag
_atom_site_refinement_flags_posn
_atom_site_refinement_flags_adp
O1 O 0.03004(4) 0.59743(7) 0.08415(4) 0.02178(18) Uani 1 1 d . .
O2 O 0.10935(4) 0.57888(7) 0.14657(4) 0.02303(19) Uani 1 1 d . .
O3 O 0.13128(4) 0.11464(8) 0.23241(4) 0.02253(19) Uani 1 1 d . .
O4 O 0.17632(4) 0.14677(7) 0.14404(4) 0.01573(16) Uani 1 1 d . .
O5 O 0.14148(4) 0.39234(7) 0.18762(4) 0.01376(15) Uani 1 1 d . .
H5 H 0.1368(7) 0.4624(15) 0.1806(8) 0.021 Uiso 1 1 d . U
O6 O -0.11711(4) -0.06295(7) 0.16817(4) 0.02027(18) Uani 1 1 d . .
O7 O -0.20246(4) 0.33022(8) 0.05358(4) 0.01930(17) Uani 1 1 d . .
O8 O 0.20376(4) 0.38308(8) -0.08491(4) 0.01743(17) Uani 1 1 d . .
N1 N 0.05955(4) -0.01955(8) 0.10625(4) 0.01316(17) Uani 1 1 d . .
N2 N 0.13621(4) 0.35043(7) 0.08339(4) 0.01062(16) Uani 1 1 d . .
N3 N 0.00991(4) 0.25196(7) 0.07171(4) 0.00989(15) Uani 1 1 d . .
N4 N -0.17921(4) 0.31952(8) 0.23774(4) 0.01612(18) Uani 1 1 d . .
N7 N -0.01865(4) 0.30679(8) 0.19259(4) 0.01182(16) Uani 1 1 d . .
C1 C 0.08054(4) 0.23341(8) 0.16112(5) 0.01007(17) Uani 1 1 d . .
C1AA C -0.15126(6) 0.32103(11) 0.01381(5) 0.0194(2) Uani 1 1 d . .
H1AA H -0.16501(17) 0.3297(9) -0.0274(4) 0.029 Uiso 1 1 calc R U
H1AB H -0.1324(4) 0.2489(8) 0.0186(3) 0.029 Uiso 1 1 calc R U
H1AC H -0.1217(4) 0.3782(8) 0.0232(3) 0.029 Uiso 1 1 calc R U
C2 C 0.05301(5) 0.17901(8) 0.10364(5) 0.00986(17) Uani 1 1 d . .
H2 H 0.0891(7) 0.1635(12) 0.0776(7) 0.012 Uiso 1 1 d . U
C4 C 0.03281(4) 0.36577(8) 0.06550(5) 0.01017(17) Uani 1 1 d . .
H4 H 0.0036(7) 0.4076(12) 0.0417(7) 0.012 Uiso 1 1 d . U
C5 C 0.04740(4) 0.41930(8) 0.12653(5) 0.01031(17) Uani 1 1 d . .
C6 C -0.00251(5) 0.41790(9) 0.17419(5) 0.01287(19) Uani 1 1 d . .
H6A H 0.0114(7) 0.4648(13) 0.2094(7) 0.015 Uiso 1 1 d . U
H6B H -0.0376(7) 0.4548(13) 0.1586(7) 0.015 Uiso 1 1 d . U
C8 C 0.03493(5) 0.24744(9) 0.21304(5) 0.01202(18) Uani 1 1 d . .
H8A H 0.0228(7) 0.1736(13) 0.2269(7) 0.014 Uiso 1 1 d . U
H8B H 0.0570(7) 0.2872(13) 0.2462(7) 0.014 Uiso 1 1 d . U
C9 C 0.10397(5) 0.35026(8) 0.14419(4) 0.01045(18) Uani 1 1 d . .
C10 C 0.13185(5) 0.15873(9) 0.18421(5) 0.01280(19) Uani 1 1 d . .
C11 C 0.22334(5) 0.06830(10) 0.16007(6) 0.0224(2) Uani 1 1 d . .
H11A H 0.2528(4) 0.0656(7) 0.1295(4) 0.034 Uiso 1 1 calc R U
H11B H 0.2059(2) -0.0019(8) 0.1650(5) 0.034 Uiso 1 1 calc R U
H11C H 0.2419(4) 0.0903(5) 0.1961(5) 0.034 Uiso 1 1 calc R U
C12 C 0.06373(5) 0.54335(9) 0.11712(5) 0.01431(19) Uani 1 1 d . .
C14 C 0.02381(5) 0.06817(9) 0.11674(5) 0.01118(18) Uani 1 1 d . .
C15 C -0.03578(5) 0.06085(9) 0.13773(5) 0.01359(19) Uani 1 1 d . .
H15 H -0.0589(7) 0.1245(13) 0.1437(7) 0.016 Uiso 1 1 d . U
C16 C -0.05987(5) -0.04385(9) 0.14786(5) 0.0147(2) Uani 1 1 d . .
C17 C -0.02348(5) -0.13590(9) 0.13672(5) 0.0157(2) Uani 1 1 d . .
H17 H -0.0393(7) -0.2090(14) 0.1415(7) 0.019 Uiso 1 1 d . U
C18 C 0.03528(5) -0.11961(9) 0.11694(5) 0.0147(2) Uani 1 1 d . .
H18 H 0.0597(7) -0.1816(13) 0.1101(7) 0.018 Uiso 1 1 d . U
C19 C -0.15214(6) 0.03209(11) 0.18477(7) 0.0261(3) Uani 1 1 d . .
H19A H -0.1593(5) 0.0773(7) 0.1497(4) 0.039 Uiso 1 1 calc R U
H19B H -0.1299(3) 0.0745(7) 0.2144(5) 0.039 Uiso 1 1 calc R U
H19C H -0.1908(5) 0.0087(3) 0.2014(5) 0.039 Uiso 1 1 calc R U
C20 C 0.09621(5) 0.36545(8) 0.03824(5) 0.01066(18) Uani 1 1 d . .
C21 C 0.11513(5) 0.37450(9) -0.02035(5) 0.01241(18) Uani 1 1 d . .
H21 H 0.0849(7) 0.3851(13) -0.0498(7) 0.015 Uiso 1 1 d . U
C22 C 0.17835(5) 0.37180(9) -0.03099(5) 0.01348(19) Uani 1 1 d . .
C23 C 0.21900(5) 0.35821(9) 0.01716(5) 0.01416(19) Uani 1 1 d . .
H23 H 0.2615(7) 0.3580(13) 0.0109(7) 0.017 Uiso 1 1 d . U
C24 C 0.19705(5) 0.34674(9) 0.07422(5) 0.01242(19) Uani 1 1 d . .
H24 H 0.2210(7) 0.3346(13) 0.1079(7) 0.015 Uiso 1 1 d . U
C25 C 0.16466(6) 0.39044(11) -0.13664(5) 0.0193(2) Uani 1 1 d . .
H25A H 0.1897(3) 0.3975(9) -0.1729(4) 0.029 Uiso 1 1 calc R U
H25B H 0.1381(4) 0.4552(8) -0.1328(2) 0.029 Uiso 1 1 calc R U
H25C H 0.1396(4) 0.3236(8) -0.1394(3) 0.029 Uiso 1 1 calc R U
C26 C -0.00292(5) 0.20381(9) 0.01249(5) 0.01272(19) Uani 1 1 d . .
H26A H -0.0254(4) 0.2568(6) -0.0117(3) 0.019 Uiso 1 1 calc R U
H26B H -0.0272(4) 0.1371(8) 0.01736(7) 0.019 Uiso 1 1 calc R U
H26C H 0.0353(4) 0.1856(7) -0.0073(3) 0.019 Uiso 1 1 calc R U
C27 C -0.06993(5) 0.30581(10) 0.23386(5) 0.0146(2) Uani 1 1 d . .
H27A H -0.0683(7) 0.3671(13) 0.2620(7) 0.018 Uiso 1 1 d . U
H27B H -0.0698(7) 0.2357(13) 0.2560(7) 0.018 Uiso 1 1 d . U
C28 C -0.13051(5) 0.31405(9) 0.20164(5) 0.01336(19) Uani 1 1 d . .
C29 C -0.13427(5) 0.31405(9) 0.13924(5) 0.01367(19) Uani 1 1 d . .
H29 H -0.0986(7) 0.3097(13) 0.1154(7) 0.016 Uiso 1 1 d . U
C30 C -0.19174(5) 0.32427(9) 0.11309(5) 0.0148(2) Uani 1 1 d . .
C31 C -0.24274(5) 0.32983(10) 0.15024(5) 0.0174(2) Uani 1 1 d . .
H31 H -0.2828(8) 0.3357(14) 0.1341(7) 0.021 Uiso 1 1 d . U
C32 C -0.23424(5) 0.32568(10) 0.21141(6) 0.0177(2) Uani 1 1 d . .
H32 H -0.2684(8) 0.3270(14) 0.2375(7) 0.021 Uiso 1 1 d . U
O9 O 0.14131(5) -0.04543(8) 0.00576(5) 0.0290(2) Uani 1 1 d . .
H9 H 0.1261(10) -0.0358(18) 0.0427(10) 0.043 Uiso 1 1 d . U
C91 C 0.16893(6) 0.05257(12) -0.01421(6) 0.0254(3) Uani 1 1 d . .
H91A H 0.1988(5) 0.0353(2) -0.0457(5) 0.038 Uiso 1 1 calc R U
H91B H 0.1897(5) 0.0887(7) 0.0195(4) 0.038 Uiso 1 1 calc R U
H91C H 0.1376(4) 0.1023(7) -0.0304(5) 0.038 Uiso 1 1 calc R U
O10 O 0.32075(4) 0.27540(8) 0.13635(4) 0.02093(18) Uani 1 1 d . .
H10A H 0.3415(8) 0.2167(16) 0.1367(8) 0.027 Uiso 1 1 d . U
H10B H 0.3213(8) 0.2928(16) 0.1745(9) 0.027 Uiso 1 1 d . U

loop_
_atom_site_aniso_label
_atom_site_aniso_U_11
_atom_site_aniso_U_22
_atom_site_aniso_U_33
_atom_site_aniso_U_23
_atom_site_aniso_U_13
_atom_site_aniso_U_12
O1 0.0271(4) 0.0125(4) 0.0258(5) 0.0042(3) -0.0086(4) 0.0005(3)
O2 0.0232(4) 0.0131(4) 0.0328(5) -0.0006(3) -0.0111(4) -0.0044(3)
O3 0.0244(4) 0.0278(5) 0.0154(4) 0.0059(3) -0.0022(3) 0.0096(4)
O4 0.0116(3) 0.0148(4) 0.0208(4) 0.0038(3) 0.0005(3) 0.0039(3)
O5 0.0139(3) 0.0142(4) 0.0132(3) -0.0025(3) -0.0056(3) -0.0012(3)
O6 0.0176(4) 0.0181(4) 0.0250(4) 0.0020(3) 0.0045(3) -0.0058(3)
O7 0.0154(4) 0.0279(4) 0.0146(4) -0.0017(3) -0.0031(3) 0.0035(3)
O8 0.0154(4) 0.0252(4) 0.0117(4) 0.0016(3) 0.0012(3) -0.0007(3)
N1 0.0166(4) 0.0107(4) 0.0122(4) 0.0000(3) -0.0022(3) 0.0002(3)
N2 0.0102(4) 0.0105(4) 0.0112(4) 0.0006(3) -0.0012(3) -0.0009(3)
N3 0.0106(4) 0.0098(4) 0.0092(4) 0.0002(3) -0.0028(3) -0.0009(3)
N4 0.0144(4) 0.0184(5) 0.0156(4) 0.0009(3) 0.0020(3) 0.0025(3)
N7 0.0104(4) 0.0142(4) 0.0109(4) 0.0011(3) 0.0001(3) 0.0016(3)
C1 0.0105(4) 0.0102(4) 0.0095(4) 0.0003(3) -0.0021(3) 0.0005(3)
C1AA 0.0186(5) 0.0249(6) 0.0146(5) -0.0016(4) 0.0003(4) 0.0000(4)
C2 0.0107(4) 0.0095(4) 0.0093(4) 0.0004(3) -0.0020(3) -0.0003(3)
C4 0.0098(4) 0.0103(4) 0.0103(4) 0.0008(3) -0.0017(3) -0.0003(3)
C5 0.0101(4) 0.0091(4) 0.0118(4) -0.0002(3) -0.0021(3) 0.0007(3)
C6 0.0131(4) 0.0128(4) 0.0126(4) -0.0012(4) 0.0000(3) 0.0021(4)
C8 0.0121(4) 0.0144(5) 0.0096(4) 0.0004(4) -0.0011(3) 0.0017(3)
C9 0.0110(4) 0.0115(4) 0.0088(4) -0.0007(3) -0.0017(3) -0.0005(3)
C10 0.0126(4) 0.0118(4) 0.0141(5) -0.0010(4) -0.0035(4) 0.0010(3)
C11 0.0157(5) 0.0181(5) 0.0333(7) 0.0058(5) 0.0001(5) 0.0073(4)
C12 0.0162(5) 0.0107(4) 0.0161(5) -0.0007(4) 0.0000(4) -0.0007(4)
C14 0.0138(4) 0.0106(4) 0.0091(4) 0.0009(3) -0.0026(3) -0.0016(3)
C15 0.0142(4) 0.0130(5) 0.0136(5) 0.0011(4) -0.0005(4) -0.0016(4)
C16 0.0157(5) 0.0162(5) 0.0121(4) 0.0013(4) -0.0008(4) -0.0050(4)
C17 0.0232(5) 0.0121(5) 0.0119(5) 0.0020(4) -0.0025(4) -0.0045(4)
C18 0.0212(5) 0.0113(5) 0.0115(4) 0.0002(4) -0.0027(4) -0.0002(4)
C19 0.0193(5) 0.0209(6) 0.0379(7) 0.0008(5) 0.0083(5) -0.0041(5)
C20 0.0107(4) 0.0090(4) 0.0123(4) 0.0004(3) -0.0024(3) -0.0006(3)
C21 0.0128(4) 0.0123(4) 0.0121(4) 0.0012(4) -0.0006(3) -0.0006(3)
C22 0.0145(4) 0.0129(4) 0.0130(5) 0.0006(4) 0.0018(4) -0.0011(4)
C23 0.0116(4) 0.0147(5) 0.0162(5) -0.0002(4) 0.0000(4) -0.0005(4)
C24 0.0096(4) 0.0116(4) 0.0160(5) 0.0002(4) -0.0021(3) -0.0008(3)
C25 0.0198(5) 0.0258(6) 0.0125(5) 0.0021(4) -0.0011(4) 0.0003(4)
C26 0.0148(4) 0.0137(5) 0.0097(4) -0.0013(3) -0.0026(3) -0.0013(4)
C27 0.0117(4) 0.0220(5) 0.0101(4) 0.0003(4) 0.0001(3) 0.0015(4)
C28 0.0121(4) 0.0141(5) 0.0138(5) 0.0005(4) 0.0001(4) 0.0014(3)
C29 0.0120(4) 0.0154(5) 0.0135(5) -0.0002(4) -0.0004(4) 0.0011(4)
C30 0.0143(4) 0.0151(5) 0.0149(5) -0.0002(4) -0.0017(4) 0.0016(4)
C31 0.0121(4) 0.0195(5) 0.0206(5) -0.0008(4) -0.0004(4) 0.0018(4)
C32 0.0132(5) 0.0200(5) 0.0199(5) 0.0008(4) 0.0035(4) 0.0026(4)
O9 0.0278(5) 0.0230(5) 0.0362(6) -0.0048(4) 0.0152(4) -0.0050(4)
C91 0.0259(6) 0.0244(6) 0.0257(6) 0.0045(5) 0.0056(5) 0.0010(5)
O10 0.0215(4) 0.0229(4) 0.0185(4) -0.0014(3) -0.0055(3) 0.0046(3)

loop_
_atom_type_symbol
_atom_type_description
_atom_type_scat_dispersion_real
_atom_type_scat_dispersion_imag
_atom_type_scat_source
C C 0.0033 0.0016 'International Tables Vol C Tables 4.2.6.8 and 6.1.1.4'
H H 0.0000 0.0000 'International Tables Vol C Tables 4.2.6.8 and 6.1.1.4'
N N 0.0061 0.0033 'International Tables Vol C Tables 4.2.6.8 and 6.1.1.4'
O O 0.0106 0.0060 'International Tables Vol C Tables 4.2.6.8 and 6.1.1.4'

loop_
_geom_angle_atom_site_label_1
_geom_angle_atom_site_label_2
_geom_angle_atom_site_label_3
_geom_angle
C10 O4 C11 115.24(9)
C9 O5 H5 99.6(11)
C16 O6 C19 116.47(9)
C30 O7 C1AA 117.90(9)
C22 O8 C25 118.73(9)
C14 N1 C18 116.89(10)
C20 N2 C24 122.28(10)
C20 N2 C9 111.24(9)
C24 N2 C9 126.20(9)
C26 N3 C4 110.59(8)
C26 N3 C2 108.54(8)
C4 N3 C2 112.80(8)
C28 N4 C32 117.09(10)
C8 N7 C6 110.57(9)
C8 N7 C27 115.03(9)
C6 N7 C27 112.05(9)
C10 C1 C8 106.79(9)
C10 C1 C9 112.17(9)
C8 C1 C9 107.28(8)
C10 C1 C2 108.07(8)
C8 C1 C2 114.40(8)
C9 C1 C2 108.22(8)
O7 C1AA H1AA 109.5
O7 C1AA H1AB 109.5
H1AA C1AA H1AB 109.5
O7 C1AA H1AC 109.5
H1AA C1AA H1AC 109.5
H1AB C1AA H1AC 109.5
N3 C2 C14 110.68(8)
N3 C2 C1 112.97(8)
C14 C2 C1 112.23(8)
N3 C2 H2 109.8(8)
C14 C2 H2 106.2(9)
C1 C2 H2 104.5(8)
N3 C4 C20 110.32(8)
N3 C4 C5 112.42(8)
C20 C4 C5 99.50(8)
N3 C4 H4 108.3(9)
C20 C4 H4 112.7(9)
C5 C4 H4 113.5(9)
C6 C5 C4 117.52(9)
C6 C5 C9 113.03(9)
C4 C5 C9 99.42(8)
C6 C5 C12 105.61(8)
C4 C5 C12 109.53(9)
C9 C5 C12 111.81(8)
N7 C6 C5 112.47(9)
N7 C6 H6A 111.9(9)
C5 C6 H6A 108.5(9)
N7 C6 H6B 109.9(9)
C5 C6 H6B 108.6(9)
H6A C6 H6B 105.1(13)
N7 C8 C1 110.12(9)
N7 C8 H8A 109.4(9)
C1 C8 H8A 108.2(9)
N7 C8 H8B 112.5(9)
C1 C8 H8B 107.1(9)
H8A C8 H8B 109.4(12)
O5 C9 N2 110.46(9)
O5 C9 C5 117.41(9)
N2 C9 C5 98.27(8)
O5 C9 C1 111.47(8)
N2 C9 C1 111.70(8)
C5 C9 C1 106.85(8)
O3 C10 O4 124.17(10)
O3 C10 C1 123.79(10)
O4 C10 C1 112.02(9)
O4 C11 H11A 109.5
O4 C11 H11B 109.5
H11A C11 H11B 109.5
O4 C11 H11C 109.5
H11A C11 H11C 109.5
H11B C11 H11C 109.5
O1 C12 O2 126.88(11)
O1 C12 C5 117.12(10)
O2 C12 C5 115.93(10)
N1 C14 C15 123.86(10)
N1 C14 C2 114.95(9)
C15 C14 C2 121.19(9)
C14 C15 C16 117.96(10)
C14 C15 H15 120.4(10)
C16 C15 H15 121.6(10)
O6 C16 C15 124.15(10)
O6 C16 C17 116.96(10)
C15 C16 C17 118.89(10)
C18 C17 C16 118.57(10)
C18 C17 H17 120.5(10)
C16 C17 H17 120.9(10)
N1 C18 C17 123.81(11)
N1 C18 H18 118.0(10)
C17 C18 H18 118.2(10)
O6 C19 H19A 109.5
O6 C19 H19B 109.5
H19A C19 H19B 109.5
O6 C19 H19C 109.5
H19A C19 H19C 109.5
H19B C19 H19C 109.5
N2 C20 C21 121.65(10)
N2 C20 C4 107.27(9)
C21 C20 C4 131.05(9)
C20 C21 C22 117.09(10)
C20 C21 H21 117.5(9)
C22 C21 H21 125.3(9)
O8 C22 C23 115.90(10)
O8 C22 C21 124.18(10)
C23 C22 C21 119.91(10)
C24 C23 C22 120.01(10)
C24 C23 H23 119.0(10)
C22 C23 H23 121.0(10)
N2 C24 C23 119.01(10)
N2 C24 H24 116.2(10)
C23 C24 H24 124.8(10)
O8 C25 H25A 109.5
O8 C25 H25B 109.5
H25A C25 H25B 109.5
O8 C25 H25C 109.5
H25A C25 H25C 109.5
H25B C25 H25C 109.5
N3 C26 H26A 109.5
N3 C26 H26B 109.5
H26A C26 H26B 109.5
N3 C26 H26C 109.5
H26A C26 H26C 109.5
H26B C26 H26C 109.5
N7 C27 C28 112.17(9)
N7 C27 H27A 112.0(9)
C28 C27 H27A 106.7(9)
N7 C27 H27B 108.9(9)
C28 C27 H27B 107.3(9)
H27A C27 H27B 109.5(13)
N4 C28 C29 123.61(10)
N4 C28 C27 114.66(10)
C29 C28 C27 121.73(9)
C30 C29 C28 118.11(10)
C30 C29 H29 121.0(10)
C28 C29 H29 120.8(10)
O7 C30 C31 116.28(10)
O7 C30 C29 125.00(10)
C31 C30 C29 118.72(11)
C32 C31 C30 118.60(10)
C32 C31 H31 120.1(10)
C30 C31 H31 121.3(10)
N4 C32 C31 123.80(10)
N4 C32 H32 116.1(10)
C31 C32 H32 120.1(10)
C91 O9 H9 110.0(14)
O9 C91 H91A 109.5
O9 C91 H91B 109.5
H91A C91 H91B 109.5
O9 C91 H91C 109.5
H91A C91 H91C 109.5
H91B C91 H91C 109.5
H10A O10 H10B 100.7(17)

loop_
_geom_bond_atom_site_label_1
_geom_bond_atom_site_label_2
_geom_bond_distance
O1 C12 1.2330(14)
O2 C12 1.2737(14)
O3 C10 1.2025(14)
O4 C10 1.3340(14)
O4 C11 1.4494(14)
O5 C9 1.3713(12)
O5 H5 0.870(18)
O6 C16 1.3561(14)
O6 C19 1.4349(17)
O7 C30 1.3520(15)
O7 C1AA 1.4371(15)
O8 C22 1.3347(14)
O8 C25 1.4424(15)
N1 C14 1.3430(14)
N1 C18 1.3474(15)
N2 C20 1.3496(13)
N2 C24 1.3520(14)
N2 C9 1.5319(14)
N3 C26 1.4735(14)
N3 C4 1.4762(15)
N3 C2 1.4790(14)
N4 C28 1.3408(15)
N4 C32 1.3459(16)
N7 C8 1.4530(14)
N7 C6 1.4535(15)
N7 C27 1.4551(14)
C1 C10 1.5350(15)
C1 C8 1.5417(15)
C1 C9 1.5551(16)
C1 C2 1.5654(15)
C1AA H1AA 0.974(10)
C1AA H1AB 0.974(10)
C1AA H1AC 0.974(10)
C2 C14 1.5186(15)
C2 H2 1.001(15)
C4 C20 1.5193(15)
C4 C5 1.5439(15)
C4 H4 0.975(15)
C5 C6 1.5280(15)
C5 C9 1.5491(15)
C5 C12 1.5616(16)
C6 H6A 1.018(16)
C6 H6B 0.956(16)
C8 H8A 0.985(15)
C8 H8B 1.009(15)
C11 H11A 0.941(10)
C11 H11B 0.941(10)
C11 H11C 0.941(10)
C14 C15 1.3925(16)
C15 C16 1.3947(16)
C15 H15 0.934(16)
C16 C17 1.3957(17)
C17 C18 1.3778(17)
C17 H17 0.958(17)
C18 H18 0.936(16)
C19 H19A 0.969(11)
C19 H19B 0.969(11)
C19 H19C 0.969(11)
C20 C21 1.3778(16)
C21 C22 1.4085(16)
C21 H21 0.943(15)
C22 C23 1.4074(16)
C23 C24 1.3701(16)
C23 H23 0.944(16)
C24 H24 0.930(16)
C25 H25A 0.982(10)
C25 H25B 0.982(10)
C25 H25C 0.982(10)
C26 H26A 0.975(9)
C26 H26B 0.975(9)
C26 H26C 0.975(9)
C27 C28 1.5156(16)
C27 H27A 0.975(16)
C27 H27B 0.985(16)
C28 C29 1.3966(16)
C29 C30 1.3960(16)
C29 H29 0.948(16)
C30 C31 1.3953(16)
C31 C32 1.3803(18)
C31 H31 0.952(17)
C32 H32 0.950(17)
O9 C91 1.4075(17)
O9 H9 0.90(2)
C91 H91A 0.984(11)
C91 H91B 0.984(11)
C91 H91C 0.984(11)
O10 H10A 0.85(2)
O10 H10B 0.879(19)

loop_
_geom_torsion_atom_site_label_1
_geom_torsion_atom_site_label_2
_geom_torsion_atom_site_label_3
_geom_torsion_atom_site_label_4
_geom_torsion
C26 N3 C2 C14 -65.27(10)
C4 N3 C2 C14 171.82(8)
C26 N3 C2 C1 167.92(8)
C4 N3 C2 C1 45.01(11)
C10 C1 C2 N3 -170.71(8)
C8 C1 C2 N3 70.50(11)
C9 C1 C2 N3 -49.02(11)
C10 C1 C2 C14 63.31(11)
C8 C1 C2 C14 -55.48(11)
C9 C1 C2 C14 -175.01(8)
C26 N3 C4 C20 -69.47(10)
C2 N3 C4 C20 52.30(11)
C26 N3 C4 C5 -179.53(8)
C2 N3 C4 C5 -57.77(11)
N3 C4 C5 C6 -52.76(12)
C20 C4 C5 C6 -169.49(9)
N3 C4 C5 C9 69.50(10)
C20 C4 C5 C9 -47.23(9)
N3 C4 C5 C12 -173.20(8)
C20 C4 C5 C12 70.06(9)
C8 N7 C6 C5 55.49(11)
C27 N7 C6 C5 -174.76(8)
C4 C5 C6 N7 63.33(12)
C9 C5 C6 N7 -51.64(11)
C12 C5 C6 N7 -174.19(8)
C6 N7 C8 C1 -63.70(11)
C27 N7 C8 C1 168.15(9)
C10 C1 C8 N7 -173.43(8)
C9 C1 C8 N7 66.13(10)
C2 C1 C8 N7 -53.92(12)
C20 N2 C9 O5 -148.25(9)
C24 N2 C9 O5 25.85(14)
C20 N2 C9 C5 -24.84(10)
C24 N2 C9 C5 149.27(10)
C20 N2 C9 C1 87.07(10)
C24 N2 C9 C1 -98.82(11)
C6 C5 C9 O5 -73.02(12)
C4 C5 C9 O5 161.56(9)
C12 C5 C9 O5 46.00(12)
C6 C5 C9 N2 168.73(8)
C4 C5 C9 N2 43.31(9)
C12 C5 C9 N2 -72.25(9)
C6 C5 C9 C1 52.99(11)
C4 C5 C9 C1 -72.43(9)
C12 C5 C9 C1 172.01(8)
C10 C1 C9 O5 -46.17(11)
C8 C1 C9 O5 70.80(10)
C2 C1 C9 O5 -165.29(8)
C10 C1 C9 N2 77.95(10)
C8 C1 C9 N2 -165.09(8)
C2 C1 C9 N2 -41.18(10)
C10 C1 C9 C5 -175.66(8)
C8 C1 C9 C5 -58.69(10)
C2 C1 C9 C5 65.21(10)
C11 O4 C10 O3 4.79(16)
C11 O4 C10 C1 -173.84(9)
C8 C1 C10 O3 5.56(14)
C9 C1 C10 O3 122.82(12)
C2 C1 C10 O3 -117.96(12)
C8 C1 C10 O4 -175.81(9)
C9 C1 C10 O4 -58.55(11)
C2 C1 C10 O4 60.67(11)
C6 C5 C12 O1 -81.25(12)
C4 C5 C12 O1 46.21(13)
C9 C5 C12 O1 155.42(10)
C6 C5 C12 O2 95.96(12)
C4 C5 C12 O2 -136.59(10)
C9 C5 C12 O2 -27.37(13)
C18 N1 C14 C15 0.07(15)
C18 N1 C14 C2 -179.59(9)
N3 C2 C14 N1 136.47(9)
C1 C2 C14 N1 -96.31(11)
N3 C2 C14 C15 -43.21(13)
C1 C2 C14 C15 84.02(12)
N1 C14 C15 C16 -0.65(16)
C2 C14 C15 C16 178.99(9)
C19 O6 C16 C15 -5.57(17)
C19 O6 C16 C17 174.36(11)
C14 C15 C16 O6 -179.96(10)
C14 C15 C16 C17 0.12(16)
O6 C16 C17 C18 -179.00(10)
C15 C16 C17 C18 0.94(16)
C14 N1 C18 C17 1.09(16)
C16 C17 C18 N1 -1.61(17)
C24 N2 C20 C21 2.07(16)
C9 N2 C20 C21 176.45(9)
C24 N2 C20 C4 -179.61(9)
C9 N2 C20 C4 -5.23(11)
N3 C4 C20 N2 -85.00(10)
C5 C4 C20 N2 33.31(10)
N3 C4 C20 C21 93.11(13)
C5 C4 C20 C21 -148.58(11)
N2 C20 C21 C22 -2.46(15)
C4 C20 C21 C22 179.66(10)
C25 O8 C22 C23 176.19(10)
C25 O8 C22 C21 -4.81(16)
C20 C21 C22 O8 -177.78(10)
C20 C21 C22 C23 1.18(16)
O8 C22 C23 C24 179.57(10)
C21 C22 C23 C24 0.52(16)
C20 N2 C24 C23 -0.25(16)
C9 N2 C24 C23 -173.75(10)
C22 C23 C24 N2 -1.01(16)
C8 N7 C27 C28 -150.85(9)
C6 N7 C27 C28 81.74(11)
C32 N4 C28 C29 -0.24(17)
C32 N4 C28 C27 -179.26(10)
N7 C27 C28 N4 -176.56(10)
N7 C27 C28 C29 4.40(15)
N4 C28 C29 C30 2.37(17)
C27 C28 C29 C30 -178.67(10)
C1AA O7 C30 C31 -177.94(10)
C1AA O7 C30 C29 2.59(17)
C28 C29 C30 O7 177.10(11)
C28 C29 C30 C31 -2.36(16)
O7 C30 C31 C32 -179.11(11)
C29 C30 C31 C32 0.40(17)
C28 N4 C32 C31 -1.94(18)
C30 C31 C32 N4 1.86(19)
